data_2233630
loop_
_publ_author_name
'Novina, J. Josephine'
'Vasuki, G.'
'Kumar, Sushil'
'Thomas, K. R. Justin'

_publ_section_title
;
 4,4'-Dibromo-2-nitrobiphenyl
;
_journal_coeditor_code SU2358
_journal_issue 2
_journal_name_full 'Acta Crystallographica Section E'
_journal_page_first o319
_journal_paper_doi 10.1107/S1600536812000347
_journal_volume 68
_journal_year 2012
_chemical_formula_iupac 'C12 H7 Br2 N O2'
_chemical_formula_moiety 'C12 H7 Br2 N O2'
_chemical_formula_sum 'C12 H7 Br2 N O2'
_chemical_formula_weight 357.01
_chemical_name_systematic
;
4,4'-Dibromo-2-nitrobiphenyl
;
_space_group_IT_number 60
_symmetry_cell_setting orthorhombic
_symmetry_space_group_name_Hall '-P 2n 2ab'
_symmetry_space_group_name_H-M 'P b c n'
_atom_sites_solution_hydrogens geom
_atom_sites_solution_primary direct
_atom_sites_solution_secondary difmap
_audit_creation_method SHELXL-97
_cell_angle_alpha 90.00
_cell_angle_beta 90.00
_cell_angle_gamma 90.00
_cell_formula_units_Z 8
_cell_length_a 15.8761(14)
_cell_length_b 7.4350(7)
_cell_length_c 20.7517(13)
_cell_measurement_reflns_used 25
_cell_measurement_temperature 293(2)
_cell_measurement_theta_max 30
_cell_measurement_theta_min 20
_cell_volume 2449.5(4)
_computing_cell_refinement 'APEX2 and SAINT (Bruker, 2004)'
_computing_data_collection 'APEX2 (Bruker, 2004)'
_computing_data_reduction 'SAINT and XPREP (Bruker, 2004)'
_computing_molecular_graphics 'ORTEP-3 (Farrugia, 1997)'
_computing_publication_material 'PLATON (Spek, 2009)'
_computing_structure_refinement 'SHELXL97 (Sheldrick, 2008)'
_computing_structure_solution 'SHELXS97 (Sheldrick, 2008)'
_diffrn_ambient_temperature 293(2)
_diffrn_measured_fraction_theta_full 0.976
_diffrn_measured_fraction_theta_max 0.976
_diffrn_measurement_device_type 'Bruker Kappa APEXII CCD'
_diffrn_measurement_method '\w and \f scan'
_diffrn_radiation_monochromator graphite
_diffrn_radiation_source 'fine-focus sealed tube'
_diffrn_radiation_type MoK\a
_diffrn_radiation_wavelength 0.71073
_diffrn_reflns_av_R_equivalents 0.0450
_diffrn_reflns_av_sigmaI/netI 0.0454
_diffrn_reflns_limit_h_max 20
_diffrn_reflns_limit_h_min -18
_diffrn_reflns_limit_k_max 9
_diffrn_reflns_limit_k_min -9
_diffrn_reflns_limit_l_max 26
_diffrn_reflns_limit_l_min -16
_diffrn_reflns_number 13009
_diffrn_reflns_theta_full 26.95
_diffrn_reflns_theta_max 26.95
_diffrn_reflns_theta_min 2.34
_exptl_absorpt_coefficient_mu 6.606
_exptl_absorpt_correction_T_max 0.138
_exptl_absorpt_correction_T_min 0.089
_exptl_absorpt_correction_type multi-scan
_exptl_absorpt_process_details '(SADABS; Bruker, 2004)'
_exptl_crystal_colour Yellow
_exptl_crystal_density_diffrn 1.936
_exptl_crystal_density_method 'not measured'
_exptl_crystal_description Needle
_exptl_crystal_F_000 1376
_exptl_crystal_size_max 0.40
_exptl_crystal_size_mid 0.35
_exptl_crystal_size_min 0.30
_refine_diff_density_max 0.401
_refine_diff_density_min -0.698
_refine_ls_extinction_method none
_refine_ls_goodness_of_fit_ref 0.996
_refine_ls_hydrogen_treatment constr
_refine_ls_matrix_type full
_refine_ls_number_parameters 154
_refine_ls_number_reflns 2607
_refine_ls_number_restraints 0
_refine_ls_restrained_S_all 0.996
_refine_ls_R_factor_all 0.0947
_refine_ls_R_factor_gt 0.0422
_refine_ls_shift/su_max 0.001
_refine_ls_shift/su_mean 0.000
_refine_ls_structure_factor_coef Fsqd
_refine_ls_weighting_details 'calc w=1/[\s^2^(Fo^2^)+(0.0410P)^2^+1.6705P] where P=(Fo^2^+2Fc^2^)/3'
_refine_ls_weighting_scheme calc
_refine_ls_wR_factor_gt 0.0797
_refine_ls_wR_factor_ref 0.0952
_reflns_number_gt 1521
_reflns_number_total 2607
_reflns_threshold_expression I>2sigma(I)
_cod_data_source_file su2358.cif
_cod_data_source_block I
_cod_database_code 2233630
_cod_database_fobs_code 2233630

loop_
_symmetry_equiv_pos_as_xyz
'x, y, z'
'-x+1/2, -y+1/2, z+1/2'
'-x, y, -z+1/2'
'x+1/2, -y+1/2, -z'
'-x, -y, -z'
'x-1/2, y-1/2, -z-1/2'
'x, -y, z-1/2'
'-x-1/2, y-1/2, z'

loop_
_atom_site_type_symbol
_atom_site_label
_atom_site_fract_x
_atom_site_fract_y
_atom_site_fract_z
_atom_site_U_iso_or_equiv
_atom_site_adp_type
_atom_site_calc_flag
_atom_site_refinement_flags
_atom_site_occupancy
_atom_site_symmetry_multiplicity
Br Br1 0.03710(3) 0.09619(7) 0.65877(2) 0.05528(18) Uani d . 1 1
Br Br2 0.15585(3) 0.40559(8) 0.15916(2) 0.06048(19) Uani d . 1 1
C C7 0.1445(2) 0.3592(6) 0.24826(17) 0.0382(10) Uani d . 1 1
C C9 0.1668(2) 0.1683(6) 0.33822(18) 0.0410(10) Uani d . 1 1
H H9 0.1880 0.0618 0.3552 0.049 Uiso calc R 1 1
C C1 0.0668(2) 0.1609(5) 0.57419(16) 0.0321(9) Uani d . 1 1
O O1 0.30721(17) 0.1125(4) 0.51041(14) 0.0524(8) Uani d . 1 1
C C11 0.0974(3) 0.4456(6) 0.35168(19) 0.0438(11) Uani d . 1 1
H H11 0.0702 0.5287 0.3779 0.053 Uiso calc R 1 1
N N 0.26111(19) 0.2075(5) 0.47864(15) 0.0342(8) Uani d . 1 1
C C5 0.0275(2) 0.2556(5) 0.46893(18) 0.0343(10) Uani d . 1 1
H H5 -0.0144 0.2906 0.4403 0.041 Uiso calc R 1 1
O O2 0.28561(16) 0.3083(5) 0.43688(14) 0.0518(8) Uani d . 1 1
C C4 0.1106(2) 0.2495(5) 0.44718(16) 0.0289(9) Uani d . 1 1
C C2 0.1493(2) 0.1555(5) 0.55524(17) 0.0329(9) Uani d . 1 1
H H2 0.1910 0.1212 0.5842 0.039 Uiso calc R 1 1
C C10 0.1272(2) 0.2897(5) 0.37828(16) 0.0292(9) Uani d . 1 1
C C6 0.0050(2) 0.2116(5) 0.53120(17) 0.0362(10) Uani d . 1 1
H H6 -0.0511 0.2162 0.5440 0.043 Uiso calc R 1 1
C C8 0.1752(2) 0.2031(7) 0.27314(19) 0.0467(12) Uani d . 1 1
H H8 0.2018 0.1201 0.2465 0.056 Uiso calc R 1 1
C C3 0.1701(2) 0.2011(5) 0.49318(17) 0.0280(9) Uani d . 1 1
C C12 0.1067(3) 0.4826(6) 0.28703(19) 0.0476(11) Uani d . 1 1
H H12 0.0873 0.5908 0.2701 0.057 Uiso calc R 1 1

loop_
_atom_site_aniso_label
_atom_site_aniso_U_11
_atom_site_aniso_U_22
_atom_site_aniso_U_33
_atom_site_aniso_U_12
_atom_site_aniso_U_13
_atom_site_aniso_U_23
Br1 0.0631(3) 0.0675(4) 0.0352(3) -0.0030(3) 0.01363(19) 0.0059(2)
Br2 0.0541(3) 0.0981(5) 0.0293(2) 0.0006(3) 0.00445(18) 0.0110(3)
C7 0.034(2) 0.056(3) 0.025(2) -0.002(2) -0.0014(17) 0.002(2)
C9 0.046(3) 0.042(3) 0.034(2) 0.011(2) 0.0008(17) 0.003(2)
C1 0.035(2) 0.036(3) 0.0254(19) -0.0034(18) 0.0028(16) -0.0055(18)
O1 0.0363(16) 0.074(2) 0.0470(19) 0.0164(17) -0.0024(13) 0.0104(17)
C11 0.054(3) 0.045(3) 0.033(2) 0.015(2) 0.0106(18) 0.001(2)
N 0.0308(18) 0.042(2) 0.0297(18) -0.0003(17) -0.0018(14) -0.0033(17)
C5 0.032(2) 0.039(3) 0.031(2) 0.0032(19) -0.0054(15) -0.0030(19)
O2 0.0366(18) 0.066(2) 0.0530(19) -0.0062(15) 0.0047(13) 0.0157(18)
C4 0.031(2) 0.029(2) 0.027(2) 0.0010(17) -0.0027(15) -0.0020(17)
C2 0.031(2) 0.037(3) 0.030(2) 0.0020(18) -0.0052(16) -0.0032(18)
C10 0.029(2) 0.035(3) 0.0239(18) 0.0014(18) -0.0032(15) -0.0006(19)
C6 0.028(2) 0.040(3) 0.040(2) 0.0018(19) 0.0046(17) -0.005(2)
C8 0.049(3) 0.059(3) 0.032(2) 0.010(2) 0.0054(17) -0.012(2)
C3 0.024(2) 0.032(2) 0.029(2) 0.0016(17) 0.0005(13) -0.0016(18)
C12 0.057(3) 0.049(3) 0.037(2) 0.012(2) 0.0012(19) 0.013(2)

loop_
_atom_type_symbol
_atom_type_description
_atom_type_scat_dispersion_real
_atom_type_scat_dispersion_imag
_atom_type_scat_source
C C 0.0033 0.0016 'International Tables Vol C Tables 4.2.6.8 and 6.1.1.4'
H H 0.0000 0.0000 'International Tables Vol C Tables 4.2.6.8 and 6.1.1.4'
N N 0.0061 0.0033 'International Tables Vol C Tables 4.2.6.8 and 6.1.1.4'
O O 0.0106 0.0060 'International Tables Vol C Tables 4.2.6.8 and 6.1.1.4'
Br Br -0.2901 2.4595 'International Tables Vol C Tables 4.2.6.8 and 6.1.1.4'

loop_
_geom_angle_atom_site_label_1
_geom_angle_atom_site_label_2
_geom_angle_atom_site_label_3
_geom_angle
C8 C7 C12 120.6(4)
C8 C7 Br2 119.5(3)
C12 C7 Br2 119.8(3)
C10 C9 C8 120.7(4)
C10 C9 H9 119.6
C8 C9 H9 119.6
C2 C1 C6 120.3(3)
C2 C1 Br1 120.1(3)
C6 C1 Br1 119.7(3)
C10 C11 C12 121.7(4)
C10 C11 H11 119.2
C12 C11 H11 119.2
O2 N O1 123.8(3)
O2 N C3 118.7(3)
O1 N C3 117.5(3)
C6 C5 C4 122.7(3)
C6 C5 H5 118.6
C4 C5 H5 118.6
C3 C4 C5 115.4(3)
C3 C4 C10 126.4(3)
C5 C4 C10 118.2(3)
C1 C2 C3 119.5(3)
C1 C2 H2 120.2
C3 C2 H2 120.2
C11 C10 C9 118.0(3)
C11 C10 C4 119.8(3)
C9 C10 C4 122.0(4)
C1 C6 C5 119.0(3)
C1 C6 H6 120.5
C5 C6 H6 120.5
C7 C8 C9 119.7(4)
C7 C8 H8 120.1
C9 C8 H8 120.1
C2 C3 C4 123.1(3)
C2 C3 N 115.8(3)
C4 C3 N 121.1(3)
C7 C12 C11 119.2(4)
C7 C12 H12 120.4
C11 C12 H12 120.4

loop_
_geom_bond_atom_site_label_1
_geom_bond_atom_site_label_2
_geom_bond_distance
Br1 C1 1.880(3)
Br2 C7 1.890(4)
C7 C8 1.361(6)
C7 C12 1.361(6)
C9 C10 1.378(5)
C9 C8 1.382(5)
C9 H9 0.9300
C1 C2 1.368(5)
C1 C6 1.380(5)
O1 N 1.212(4)
C11 C10 1.369(5)
C11 C12 1.377(5)
C11 H11 0.9300
N O2 1.210(4)
N C3 1.477(4)
C5 C6 1.380(5)
C5 C4 1.395(5)
C5 H5 0.9300
C4 C3 1.390(5)
C4 C10 1.484(5)
C2 C3 1.372(5)
C2 H2 0.9300
C6 H6 0.9300
C8 H8 0.9300
C12 H12 0.9300

loop_
_geom_hbond_atom_site_label_D
_geom_hbond_atom_site_label_H
_geom_hbond_atom_site_label_A
_geom_hbond_site_symmetry_A
_geom_hbond_distance_DH
_geom_hbond_distance_HA
_geom_hbond_distance_DA
_geom_hbond_angle_DHA
_geom_hbond_publ_flag
C2 H2 Br2 2_555 0.93 2.89 3.798(3) 165 yes
C9 H9 O2 8_655 0.93 2.57 3.454(5) 159 yes

loop_
_cod_related_entry_id
_cod_related_entry_database
_cod_related_entry_code
1 ChemSpider 1249273
